data_7719418
loop_
_publ_author_name
'Kelly, Conor T.'
'Cuza, Emmelyne'
'Pasquetti, Eoin'
'Quinn, Niall'
'Griffin, Michael'
'Nockemann, Peter'
'M&#xfc;ller-Bunz, Helge'
'Bruno-Colmenarez, Julia'
'Felton, Solveig'
'Lada, Zoi G.'
'Morgan, Grace G.'

_publ_section_title
;
 Symmetric and asymmetric ligands for Fe<sup>III</sup> spin crossover -
 the influence of the <i>C</i><sub>2</sub> axis.
;
_journal_issue 38
_journal_name_full 'Dalton transactions (Cambridge, England : 2003)'
_journal_page_first 14522
_journal_page_last 14532
_journal_paper_doi 10.1039/d5dt01833a
_journal_volume 54
_journal_year 2025
_chemical_formula_moiety 'C29 H30 Fe N4 O2, Cl O4, C2 H3 N, 0.33[H2O]'
_chemical_formula_sum 'C31 H33.66 Cl Fe N5 O6.33'
_chemical_formula_weight 668.87
_space_group_crystal_system monoclinic
_space_group_IT_number 14
_space_group_name_Hall '-P 2ybc'
_space_group_name_H-M_alt 'P 1 21/c 1'
_atom_sites_solution_hydrogens mixed
_atom_sites_solution_primary dual
_audit_creation_date 2025-06-25
_audit_creation_method
;
Olex2 1.5
(compiled 2025.05.31 svn.r86d253d1 for OlexSys, GUI svn.r7254)
;
_audit_update_record
;
2025-06-26 deposited with the CCDC.	2025-09-05 downloaded from the CCDC.
;
_cell_angle_alpha 90
_cell_angle_beta 101.141(2)
_cell_angle_gamma 90
_cell_formula_units_Z 4
_cell_length_a 10.6500(11)
_cell_length_b 18.5302(19)
_cell_length_c 15.3084(15)
_cell_measurement_reflns_used 9319
_cell_measurement_temperature 100(2)
_cell_measurement_theta_max 25.83
_cell_measurement_theta_min 2.24
_cell_volume 2964.1(5)
_computing_cell_refinement 'Bruker SMART'
_computing_data_collection 'Bruker SMART'
_computing_data_reduction 'Bruker SAINT'
_computing_molecular_graphics 'Olex2 1.5 (Dolomanov et al., 2009)'
_computing_publication_material 'Olex2 1.5 (Dolomanov et al., 2009)'
_computing_structure_refinement 'SHELXL 2019/3 (Sheldrick, 2015)'
_computing_structure_solution 'SHELXS-97 (Sheldrick, 1990)'
_diffrn_ambient_temperature 100(2)
_diffrn_measured_fraction_theta_full 1.000
_diffrn_measured_fraction_theta_max 1.000
_diffrn_measurement_device_type 'CCD area detector'
_diffrn_measurement_method 'phi and omega scans'
_diffrn_radiation_type MoK\a
_diffrn_radiation_wavelength 0.71073
_diffrn_reflns_av_R_equivalents 0.0440
_diffrn_reflns_av_unetI/netI 0.0263
_diffrn_reflns_Laue_measured_fraction_full 1.000
_diffrn_reflns_Laue_measured_fraction_max 1.000
_diffrn_reflns_limit_h_max 13
_diffrn_reflns_limit_h_min -13
_diffrn_reflns_limit_k_max 22
_diffrn_reflns_limit_k_min -22
_diffrn_reflns_limit_l_max 18
_diffrn_reflns_limit_l_min -18
_diffrn_reflns_number 45343
_diffrn_reflns_point_group_measured_fraction_full 1.000
_diffrn_reflns_point_group_measured_fraction_max 1.000
_diffrn_reflns_theta_full 25.242
_diffrn_reflns_theta_max 25.998
_diffrn_reflns_theta_min 1.745
_exptl_absorpt_coefficient_mu 0.654
_exptl_absorpt_correction_T_max 0.9375
_exptl_absorpt_correction_T_min 0.8850
_exptl_absorpt_correction_type multi-scan
_exptl_absorpt_process_details SADABS
_exptl_crystal_colour black
_exptl_crystal_colour_primary black
_exptl_crystal_density_diffrn 1.499
_exptl_crystal_density_method 'not measured'
_exptl_crystal_description irregular
_exptl_crystal_F_000 1393
_exptl_crystal_size_max 0.4
_exptl_crystal_size_mid 0.4
_exptl_crystal_size_min 0.1
_refine_diff_density_max 1.051
_refine_diff_density_min -0.530
_refine_diff_density_rms 0.079
_refine_ls_extinction_method none
_refine_ls_goodness_of_fit_ref 1.083
_refine_ls_hydrogen_treatment mixed
_refine_ls_matrix_type full
_refine_ls_number_parameters 434
_refine_ls_number_reflns 5817
_refine_ls_number_restraints 0
_refine_ls_restrained_S_all 1.083
_refine_ls_R_factor_all 0.0609
_refine_ls_R_factor_gt 0.0541
_refine_ls_shift/su_max 0.000
_refine_ls_shift/su_mean 0.000
_refine_ls_structure_factor_coef Fsqd
_refine_ls_weighting_details 'w=1/[\s^2^(Fo^2^)+(0.0643P)^2^+4.2801P] where P=(Fo^2^+2Fc^2^)/3'
_refine_ls_weighting_scheme calc
_refine_ls_wR_factor_gt 0.1320
_refine_ls_wR_factor_ref 0.1363
_reflns_Friedel_coverage 0.000
_reflns_number_gt 5174
_reflns_number_total 5817
_reflns_threshold_expression 'I > 2\s(I)'
_cod_data_source_file d5dt01833a2.cif
_cod_data_source_block 2-11_mor50
_cod_depositor_comments 'Adding full bibliography for 7719387--7719420.cif.'
_cod_database_code 7719418
_shelx_shelxl_version_number 2019/3
_shelx_space_group_comment
;
The symmetry employed for this shelxl refinement is uniquely defined
by the following loop, which should always be used as a source of
symmetry information in preference to the above space-group names.
They are only intended as comments.
;
_shelx_estimated_absorpt_t_max 0.937
_shelx_estimated_absorpt_t_min 0.780
_olex2_refinement_description
;
1. Fixed Uiso
 At 1.2 times of:
  All C(H) groups, All C(H,H) groups
 At 1.5 times of:
  All C(H,H,H) groups
2. Others
 Sof(Cl2)=Sof(O5B)=Sof(O6B)=1-FVAR(1)
 Sof(Cl1)=Sof(O5A)=Sof(O6A)=FVAR(1)
3.a Secondary CH2 refined with riding coordinates:
 C12(H12A,H12B), C13(H13A,H13B), C14(H14A,H14B), C15(H15A,H15B), C16(H16A,
 H16B), C17(H17A,H17B), C18(H18A,H18B)
3.b Aromatic/amide H refined with riding coordinates:
 C3(H3), C4(H4), C5(H5), C6(H6), C7(H7), C8(H8), C11(H11), C19(H19), C22(H22),
 C23(H23), C24(H24), C25(H25), C26(H26), C27(H27)
3.c Idealised Me refined as rotating group:
 C31(H31A,H31B,H31C)
;
_smtbx_masks_special_details
;
A solvent mask was calculated and 12 electrons were 
found in a volume of 112\%A^3^ in 2 voids per unit cell. 
This is consistent with the presence of 
0.33[H2O] per Asymmetric Unit 
which account for 13 electrons 
per unit cell.
;
_smtbx_masks_void_probe_radius 1.0
_smtbx_masks_void_truncation_radius 1.2
_olex2_submission_special_instructions 'No special instructions were received'

loop_
_space_group_symop_operation_xyz
'x, y, z'
'-x, y+1/2, -z+1/2'
'-x, -y, -z'
'x, -y-1/2, z-1/2'

loop_
_atom_site_label
_atom_site_type_symbol
_atom_site_fract_x
_atom_site_fract_y
_atom_site_fract_z
_atom_site_U_iso_or_equiv
_atom_site_adp_type
_atom_site_occupancy
_atom_site_site_symmetry_order
_atom_site_calc_flag
_atom_site_refinement_flags_posn
_atom_site_refinement_flags_adp
_atom_site_refinement_flags_occupancy
_atom_site_disorder_assembly
_atom_site_disorder_group
Fe Fe 0.79082(4) 0.11965(2) 0.19081(3) 0.02197(13) Uani 1 1 d . . . . .
O1 O 0.92923(18) 0.17016(11) 0.26316(12) 0.0270(4) Uani 1 1 d . . . . .
C1 C 0.9485(3) 0.12209(15) 0.41006(18) 0.0239(6) Uani 1 1 d . . . . .
C2 C 0.9884(3) 0.16655(15) 0.34632(18) 0.0234(6) Uani 1 1 d . . . . .
C3 C 1.0990(3) 0.21101(15) 0.37128(19) 0.0254(6) Uani 1 1 d . . . . .
H3 H 1.126026 0.240886 0.327973 0.030 Uiso 1 1 calc R U . . .
C4 C 1.1658(3) 0.21101(16) 0.4560(2) 0.0283(6) Uani 1 1 d . . . . .
H4 H 1.239534 0.240731 0.470935 0.034 Uiso 1 1 calc R U . . .
C5 C 1.1955(3) 0.17116(18) 0.6124(2) 0.0348(7) Uani 1 1 d . . . . .
H5 H 1.266366 0.203014 0.627139 0.042 Uiso 1 1 calc R U . . .
C6 C 1.1607(3) 0.1298(2) 0.6775(2) 0.0412(8) Uani 1 1 d . . . . .
H6 H 1.206100 0.133271 0.737198 0.049 Uiso 1 1 calc R U . . .
C7 C 1.0572(3) 0.08191(19) 0.6554(2) 0.0382(7) Uani 1 1 d . . . . .
H7 H 1.033562 0.052269 0.700255 0.046 Uiso 1 1 calc R U . . .
C8 C 0.9897(3) 0.07765(17) 0.5694(2) 0.0315(7) Uani 1 1 d . . . . .
H8 H 0.920382 0.044653 0.555743 0.038 Uiso 1 1 calc R U . . .
C9 C 1.0209(3) 0.12122(15) 0.50074(19) 0.0261(6) Uani 1 1 d . . . . .
C10 C 1.1284(3) 0.16754(16) 0.52356(19) 0.0276(6) Uani 1 1 d . . . . .
C11 C 0.8329(3) 0.08017(17) 0.38806(19) 0.0290(6) Uani 1 1 d . . . . .
H11 H 0.809282 0.052828 0.434829 0.035 Uiso 1 1 calc R U . . .
N1 N 0.7582(2) 0.07607(14) 0.31094(16) 0.0305(6) Uani 1 1 d . . . . .
C12 C 0.6415(3) 0.0323(2) 0.3043(2) 0.0504(10) Uani 1 1 d . . . . .
H12A H 0.574257 0.060791 0.325002 0.060 Uiso 1 1 calc R U . . .
H12B H 0.659880 -0.010850 0.342813 0.060 Uiso 1 1 calc R U . . .
C13 C 0.5952(3) 0.00940(19) 0.2098(2) 0.0393(8) Uani 1 1 d . . . . .
H13A H 0.649541 -0.030252 0.194603 0.047 Uiso 1 1 calc R U . . .
H13B H 0.506181 -0.008485 0.202060 0.047 Uiso 1 1 calc R U . . .
N2 N 0.6008(2) 0.07154(15) 0.15018(19) 0.0318(6) Uani 1 1 d . . . . .
H2 H 0.597(3) 0.0577(16) 0.101(2) 0.017(8) Uiso 1 1 d . . . . .
C14 C 0.4979(3) 0.1247(2) 0.1496(4) 0.0579(11) Uani 1 1 d . . . . .
H14A H 0.475255 0.127204 0.209312 0.069 Uiso 1 1 calc R U . . .
H14B H 0.420761 0.110002 0.106197 0.069 Uiso 1 1 calc R U . . .
C15 C 0.5435(3) 0.1974(2) 0.1246(3) 0.0509(10) Uani 1 1 d . . . . .
H15A H 0.556154 0.196619 0.062186 0.061 Uiso 1 1 calc R U . . .
H15B H 0.479183 0.234848 0.129999 0.061 Uiso 1 1 calc R U . . .
N3 N 0.6657(3) 0.21348(15) 0.1855(2) 0.0341(6) Uani 1 1 d . . . . .
H3A H 0.657(4) 0.215(2) 0.242(3) 0.051(11) Uiso 1 1 d . . . . .
C16 C 0.7191(3) 0.28459(17) 0.1673(2) 0.0347(7) Uani 1 1 d . . . . .
H16A H 0.795571 0.294784 0.213716 0.042 Uiso 1 1 calc R U . . .
H16B H 0.654887 0.322546 0.170866 0.042 Uiso 1 1 calc R U . . .
C17 C 0.7561(3) 0.28791(16) 0.0767(2) 0.0320(7) Uani 1 1 d . . . . .
H17A H 0.782026 0.337929 0.065904 0.038 Uiso 1 1 calc R U . . .
H17B H 0.679951 0.276222 0.030648 0.038 Uiso 1 1 calc R U . . .
C18 C 0.8640(3) 0.23713(15) 0.06602(19) 0.0266(6) Uani 1 1 d . . . . .
H18A H 0.887950 0.246114 0.007610 0.032 Uiso 1 1 calc R U . . .
H18B H 0.939700 0.247835 0.112879 0.032 Uiso 1 1 calc R U . . .
N4 N 0.8301(2) 0.16059(12) 0.07174(15) 0.0224(5) Uani 1 1 d . . . . .
C19 C 0.8312(3) 0.12139(15) 0.00256(18) 0.0231(6) Uani 1 1 d . . . . .
H19 H 0.838231 0.146011 -0.050704 0.028 Uiso 1 1 calc R U . . .
C20 C 0.8227(2) 0.04407(15) -0.00217(18) 0.0224(6) Uani 1 1 d . . . . .
C21 C 0.8485(2) 0.00245(15) 0.07588(19) 0.0239(6) Uani 1 1 d . . . . .
O2 O 0.85957(18) 0.02982(10) 0.15593(13) 0.0257(4) Uani 1 1 d . . . . .
C22 C 0.8689(3) -0.07344(16) 0.0684(2) 0.0279(6) Uani 1 1 d . . . . .
H22 H 0.886910 -0.102099 0.120804 0.033 Uiso 1 1 calc R U . . .
C23 C 0.8630(3) -0.10514(15) -0.0120(2) 0.0293(6) Uani 1 1 d . . . . .
H23 H 0.878850 -0.155477 -0.014518 0.035 Uiso 1 1 calc R U . . .
C24 C 0.8266(3) -0.09919(17) -0.1757(2) 0.0337(7) Uani 1 1 d . . . . .
H24 H 0.843802 -0.149379 -0.178045 0.040 Uiso 1 1 calc R U . . .
C25 C 0.7953(3) -0.06118(18) -0.2530(2) 0.0369(7) Uani 1 1 d . . . . .
H25 H 0.791432 -0.084510 -0.308732 0.044 Uiso 1 1 calc R U . . .
C26 C 0.7688(3) 0.01298(18) -0.2494(2) 0.0351(7) Uani 1 1 d . . . . .
H26 H 0.746243 0.039599 -0.303206 0.042 Uiso 1 1 calc R U . . .
C27 C 0.7750(3) 0.04757(16) -0.16916(19) 0.0286(6) Uani 1 1 d . . . . .
H27 H 0.755014 0.097490 -0.168193 0.034 Uiso 1 1 calc R U . . .
C28 C 0.8339(2) -0.06551(16) -0.0924(2) 0.0266(6) Uani 1 1 d . . . . .
C29 C 0.8108(2) 0.00960(15) -0.08829(19) 0.0237(6) Uani 1 1 d . . . . .
O3 O 0.4773(3) 0.34090(19) 0.2627(2) 0.0688(9) Uani 1 1 d . . . . .
O4 O 0.5994(3) 0.2624(3) 0.3648(2) 0.1048(16) Uani 1 1 d . . . . .
Cl1 Cl 0.4912(7) 0.3083(4) 0.3473(4) 0.0468(15) Uani 0.433(9) 1 d . . P A 1
O5A O 0.5445(12) 0.3621(7) 0.4103(6) 0.148(7) Uani 0.433(9) 1 d . . P A 1
O6A O 0.3800(8) 0.2873(7) 0.3697(8) 0.095(5) Uani 0.433(9) 1 d . . P A 1
Cl2 Cl 0.4806(6) 0.2869(3) 0.3394(4) 0.0499(12) Uani 0.567(9) 1 d . . P A 2
O5B O 0.3944(6) 0.2370(3) 0.2946(5) 0.078(2) Uani 0.567(9) 1 d . . P A 2
O6B O 0.4259(9) 0.3202(7) 0.4059(5) 0.126(5) Uani 0.567(9) 1 d . . P A 2
N5 N 0.3209(3) 0.00806(19) 0.4674(2) 0.0511(8) Uani 1 1 d . . . . .
C30 C 0.3816(4) 0.0588(2) 0.4783(3) 0.0488(9) Uani 1 1 d . . . . .
C31 C 0.4598(5) 0.1220(3) 0.4946(6) 0.105(3) Uani 1 1 d . . . . .
H31A H 0.438000 0.148804 0.544777 0.158 Uiso 1 1 calc R U . . .
H31B H 0.444850 0.152608 0.441364 0.158 Uiso 1 1 calc R U . . .
H31C H 0.550121 0.107854 0.508718 0.158 Uiso 1 1 calc R U . . .

loop_
_atom_site_aniso_label
_atom_site_aniso_U_11
_atom_site_aniso_U_22
_atom_site_aniso_U_33
_atom_site_aniso_U_23
_atom_site_aniso_U_13
_atom_site_aniso_U_12
Fe 0.0164(2) 0.0292(2) 0.0205(2) -0.00297(16) 0.00422(15) -0.00341(15)
O1 0.0212(9) 0.0374(11) 0.0221(10) -0.0011(8) 0.0035(8) -0.0098(8)
C1 0.0198(13) 0.0286(14) 0.0242(14) -0.0047(11) 0.0061(11) -0.0019(11)
C2 0.0196(13) 0.0260(14) 0.0249(14) -0.0077(11) 0.0055(11) -0.0019(11)
C3 0.0216(13) 0.0271(14) 0.0289(14) -0.0059(12) 0.0083(11) -0.0054(11)
C4 0.0188(13) 0.0318(15) 0.0341(16) -0.0114(13) 0.0050(11) -0.0052(11)
C5 0.0274(15) 0.0424(18) 0.0318(16) -0.0100(14) -0.0013(12) -0.0005(13)
C6 0.0376(18) 0.055(2) 0.0275(16) -0.0058(15) -0.0030(14) 0.0017(16)
C7 0.0428(19) 0.0436(19) 0.0269(16) 0.0025(14) 0.0033(13) 0.0017(15)
C8 0.0314(16) 0.0337(16) 0.0291(15) -0.0030(13) 0.0051(12) -0.0023(13)
C9 0.0255(14) 0.0279(14) 0.0248(14) -0.0046(11) 0.0051(11) 0.0025(11)
C10 0.0215(13) 0.0323(15) 0.0279(15) -0.0082(12) 0.0022(11) 0.0011(12)
C11 0.0265(15) 0.0389(17) 0.0230(14) -0.0013(12) 0.0087(11) -0.0079(12)
N1 0.0235(12) 0.0430(15) 0.0264(13) -0.0014(11) 0.0081(10) -0.0139(11)
C12 0.0353(19) 0.079(3) 0.0366(19) -0.0003(18) 0.0073(15) -0.0345(19)
C13 0.0276(16) 0.0445(19) 0.0442(19) -0.0015(15) 0.0029(14) -0.0141(14)
N2 0.0229(13) 0.0376(15) 0.0344(15) -0.0082(12) 0.0039(11) -0.0050(11)
C14 0.0209(16) 0.049(2) 0.103(4) -0.004(2) 0.0122(19) 0.0017(15)
C15 0.0232(16) 0.042(2) 0.085(3) -0.0011(19) 0.0052(17) 0.0092(14)
N3 0.0309(14) 0.0348(14) 0.0397(16) -0.0063(12) 0.0145(12) 0.0008(11)
C16 0.0360(17) 0.0300(16) 0.0398(17) -0.0059(13) 0.0116(14) 0.0013(13)
C17 0.0336(16) 0.0272(15) 0.0354(16) -0.0027(13) 0.0073(13) 0.0025(13)
C18 0.0303(15) 0.0260(14) 0.0243(14) -0.0014(11) 0.0075(12) -0.0025(12)
N4 0.0187(11) 0.0254(12) 0.0238(11) -0.0013(9) 0.0056(9) 0.0005(9)
C19 0.0190(13) 0.0273(14) 0.0234(13) 0.0009(11) 0.0048(10) 0.0001(11)
C20 0.0146(12) 0.0268(14) 0.0264(14) -0.0020(11) 0.0058(10) -0.0004(10)
C21 0.0138(12) 0.0276(14) 0.0316(15) 0.0012(12) 0.0077(11) -0.0008(10)
O2 0.0227(10) 0.0301(10) 0.0246(10) 0.0023(8) 0.0056(8) 0.0008(8)
C22 0.0195(13) 0.0287(15) 0.0362(16) 0.0043(12) 0.0072(12) 0.0005(11)
C23 0.0185(13) 0.0220(14) 0.0487(19) -0.0033(13) 0.0099(12) -0.0004(11)
C24 0.0251(15) 0.0325(16) 0.0459(19) -0.0135(14) 0.0128(13) -0.0024(12)
C25 0.0355(17) 0.0435(18) 0.0341(17) -0.0142(14) 0.0132(14) -0.0028(14)
C26 0.0359(17) 0.0420(18) 0.0283(16) -0.0059(13) 0.0082(13) -0.0020(14)
C27 0.0278(15) 0.0302(15) 0.0283(15) -0.0049(12) 0.0064(12) -0.0017(12)
C28 0.0148(12) 0.0291(14) 0.0376(16) -0.0061(12) 0.0095(11) -0.0029(11)
C29 0.0126(12) 0.0286(14) 0.0309(15) -0.0041(12) 0.0070(10) -0.0018(10)
O3 0.0571(18) 0.093(2) 0.0588(18) 0.0129(17) 0.0178(14) 0.0207(17)
O4 0.070(2) 0.201(5) 0.0449(18) 0.029(2) 0.0153(16) 0.058(3)
Cl1 0.032(2) 0.069(4) 0.043(3) 0.023(3) 0.0161(19) 0.017(2)
O5A 0.153(11) 0.190(12) 0.070(6) 0.065(7) -0.058(6) -0.115(10)
O6A 0.037(5) 0.156(11) 0.091(8) 0.048(8) 0.012(5) -0.018(5)
Cl2 0.0343(12) 0.076(3) 0.0435(14) -0.0297(19) 0.0175(9) -0.0085(16)
O5B 0.070(4) 0.071(4) 0.090(5) -0.014(3) 0.004(3) -0.022(3)
O6B 0.068(6) 0.262(13) 0.054(4) -0.060(6) 0.027(4) 0.035(7)
N5 0.0489(18) 0.063(2) 0.0412(17) 0.0023(15) 0.0086(14) -0.0160(17)
C30 0.0385(19) 0.048(2) 0.061(2) -0.0046(18) 0.0142(17) -0.0053(18)
C31 0.048(3) 0.047(3) 0.228(8) -0.031(4) 0.042(4) -0.013(2)

loop_
_atom_type_symbol
_atom_type_description
_atom_type_scat_dispersion_real
_atom_type_scat_dispersion_imag
_atom_type_scat_source
C C 0.0033 0.0016 'International Tables Vol C Tables 4.2.6.8 and 6.1.1.4'
H H 0.0000 0.0000 'International Tables Vol C Tables 4.2.6.8 and 6.1.1.4'
Cl Cl 0.1484 0.1585 'International Tables Vol C Tables 4.2.6.8 and 6.1.1.4'
Fe Fe 0.3463 0.8444 'International Tables Vol C Tables 4.2.6.8 and 6.1.1.4'
N N 0.0061 0.0033 'International Tables Vol C Tables 4.2.6.8 and 6.1.1.4'
O O 0.0106 0.0060 'International Tables Vol C Tables 4.2.6.8 and 6.1.1.4'

loop_
_geom_angle_atom_site_label_1
_geom_angle_atom_site_label_2
_geom_angle_atom_site_label_3
_geom_angle
_geom_angle_site_symmetry_1
_geom_angle_site_symmetry_3
_geom_angle_publ_flag
O1 Fe N1 85.44(9) . . ?
O1 Fe N2 158.81(10) . . ?
O1 Fe N3 91.62(10) . . ?
O1 Fe N4 93.77(8) . . ?
O1 Fe O2 106.92(9) . . ?
N1 Fe N2 77.97(10) . . ?
N1 Fe N3 97.79(11) . . ?
N3 Fe N2 77.85(10) . . ?
N4 Fe N1 177.70(10) . . ?
N4 Fe N2 103.29(10) . . ?
N4 Fe N3 84.38(10) . . ?
O2 Fe N1 92.67(9) . . ?
O2 Fe N2 87.11(9) . . ?
O2 Fe N3 159.40(10) . . ?
O2 Fe N4 85.49(8) . . ?
C2 O1 Fe 135.40(18) . . ?
C2 C1 C9 119.6(2) . . ?
C2 C1 C11 120.9(3) . . ?
C11 C1 C9 119.3(3) . . ?
O1 C2 C1 123.5(2) . . ?
O1 C2 C3 116.6(2) . . ?
C1 C2 C3 119.8(3) . . ?
C2 C3 H3 119.7 . . ?
C4 C3 C2 120.7(3) . . ?
C4 C3 H3 119.7 . . ?
C3 C4 H4 119.1 . . ?
C3 C4 C10 121.7(3) . . ?
C10 C4 H4 119.1 . . ?
C6 C5 H5 119.4 . . ?
C6 C5 C10 121.2(3) . . ?
C10 C5 H5 119.4 . . ?
C5 C6 H6 120.3 . . ?
C5 C6 C7 119.4(3) . . ?
C7 C6 H6 120.3 . . ?
C6 C7 H7 119.8 . . ?
C8 C7 C6 120.5(3) . . ?
C8 C7 H7 119.8 . . ?
C7 C8 H8 119.2 . . ?
C7 C8 C9 121.6(3) . . ?
C9 C8 H8 119.2 . . ?
C8 C9 C1 124.0(3) . . ?
C8 C9 C10 117.2(3) . . ?
C10 C9 C1 118.9(3) . . ?
C5 C10 C4 120.7(3) . . ?
C5 C10 C9 120.0(3) . . ?
C9 C10 C4 119.2(3) . . ?
C1 C11 H11 116.8 . . ?
N1 C11 C1 126.4(3) . . ?
N1 C11 H11 116.8 . . ?
C11 N1 Fe 126.9(2) . . ?
C11 N1 C12 117.3(3) . . ?
C12 N1 Fe 115.6(2) . . ?
N1 C12 H12A 109.7 . . ?
N1 C12 H12B 109.7 . . ?
N1 C12 C13 109.8(3) . . ?
H12A C12 H12B 108.2 . . ?
C13 C12 H12A 109.7 . . ?
C13 C12 H12B 109.7 . . ?
C12 C13 H13A 109.8 . . ?
C12 C13 H13B 109.8 . . ?
H13A C13 H13B 108.3 . . ?
N2 C13 C12 109.3(3) . . ?
N2 C13 H13A 109.8 . . ?
N2 C13 H13B 109.8 . . ?
Fe N2 H2 106(2) . . ?
C13 N2 Fe 106.68(19) . . ?
C13 N2 H2 110(2) . . ?
C14 N2 Fe 112.1(2) . . ?
C14 N2 C13 114.0(3) . . ?
C14 N2 H2 108(2) . . ?
N2 C14 H14A 109.9 . . ?
N2 C14 H14B 109.9 . . ?
N2 C14 C15 108.9(3) . . ?
H14A C14 H14B 108.3 . . ?
C15 C14 H14A 109.9 . . ?
C15 C14 H14B 109.9 . . ?
C14 C15 H15A 110.1 . . ?
C14 C15 H15B 110.1 . . ?
H15A C15 H15B 108.4 . . ?
N3 C15 C14 107.9(3) . . ?
N3 C15 H15A 110.1 . . ?
N3 C15 H15B 110.1 . . ?
Fe N3 H3A 99(3) . . ?
C15 N3 Fe 108.6(2) . . ?
C15 N3 H3A 112(3) . . ?
C15 N3 C16 112.6(3) . . ?
C16 N3 Fe 117.46(19) . . ?
C16 N3 H3A 106(3) . . ?
N3 C16 H16A 109.1 . . ?
N3 C16 H16B 109.1 . . ?
N3 C16 C17 112.7(3) . . ?
H16A C16 H16B 107.8 . . ?
C17 C16 H16A 109.1 . . ?
C17 C16 H16B 109.1 . . ?
C16 C17 H17A 108.7 . . ?
C16 C17 H17B 108.7 . . ?
C16 C17 C18 114.2(3) . . ?
H17A C17 H17B 107.6 . . ?
C18 C17 H17A 108.7 . . ?
C18 C17 H17B 108.7 . . ?
C17 C18 H18A 109.0 . . ?
C17 C18 H18B 109.0 . . ?
H18A C18 H18B 107.8 . . ?
N4 C18 C17 113.0(2) . . ?
N4 C18 H18A 109.0 . . ?
N4 C18 H18B 109.0 . . ?
C18 N4 Fe 119.67(17) . . ?
C19 N4 Fe 123.25(19) . . ?
C19 N4 C18 117.0(2) . . ?
N4 C19 H19 116.8 . . ?
N4 C19 C20 126.5(3) . . ?
C20 C19 H19 116.8 . . ?
C19 C20 C29 118.7(3) . . ?
C21 C20 C19 120.3(3) . . ?
C21 C20 C29 120.0(3) . . ?
C20 C21 C22 118.7(3) . . ?
O2 C21 C20 123.4(3) . . ?
O2 C21 C22 117.9(3) . . ?
C21 O2 Fe 128.38(18) . . ?
C21 C22 H22 119.4 . . ?
C23 C22 C21 121.2(3) . . ?
C23 C22 H22 119.4 . . ?
C22 C23 H23 119.0 . . ?
C22 C23 C28 122.0(3) . . ?
C28 C23 H23 119.0 . . ?
C25 C24 H24 119.4 . . ?
C25 C24 C28 121.3(3) . . ?
C28 C24 H24 119.4 . . ?
C24 C25 H25 120.4 . . ?
C24 C25 C26 119.3(3) . . ?
C26 C25 H25 120.4 . . ?
C25 C26 H26 119.5 . . ?
C27 C26 C25 121.0(3) . . ?
C27 C26 H26 119.5 . . ?
C26 C27 H27 119.7 . . ?
C26 C27 C29 120.6(3) . . ?
C29 C27 H27 119.7 . . ?
C23 C28 C29 118.8(3) . . ?
C24 C28 C23 121.5(3) . . ?
C24 C28 C29 119.7(3) . . ?
C27 C29 C20 122.7(3) . . ?
C27 C29 C28 118.1(3) . . ?
C28 C29 C20 119.2(3) . . ?
O3 Cl1 O4 111.6(5) . . ?
O3 Cl1 O5A 106.1(6) . . ?
O4 Cl1 O5A 95.1(7) . . ?
O6A Cl1 O3 114.4(6) . . ?
O6A Cl1 O4 120.1(7) . . ?
O6A Cl1 O5A 106.5(10) . . ?
O4 Cl2 O3 109.0(5) . . ?
O4 Cl2 O5B 114.8(5) . . ?
O4 Cl2 O6B 116.1(5) . . ?
O5B Cl2 O3 98.1(5) . . ?
O5B Cl2 O6B 108.8(7) . . ?
O6B Cl2 O3 108.3(6) . . ?
N5 C30 C31 178.3(6) . . ?
C30 C31 H31A 109.5 . . ?
C30 C31 H31B 109.5 . . ?
C30 C31 H31C 109.5 . . ?
H31A C31 H31B 109.5 . . ?
H31A C31 H31C 109.5 . . ?
H31B C31 H31C 109.5 . . ?

loop_
_geom_bond_atom_site_label_1
_geom_bond_atom_site_label_2
_geom_bond_distance
_geom_bond_site_symmetry_2
_geom_bond_publ_flag
Fe O1 1.9091(19) . ?
Fe N1 2.098(2) . ?
Fe N2 2.189(3) . ?
Fe N3 2.183(3) . ?
Fe N4 2.090(2) . ?
Fe O2 1.935(2) . ?
O1 C2 1.309(3) . ?
C1 C2 1.404(4) . ?
C1 C9 1.452(4) . ?
C1 C11 1.439(4) . ?
C2 C3 1.428(4) . ?
C3 H3 0.9500 . ?
C3 C4 1.354(4) . ?
C4 H4 0.9500 . ?
C4 C10 1.427(4) . ?
C5 H5 0.9500 . ?
C5 C6 1.365(5) . ?
C5 C10 1.410(4) . ?
C6 H6 0.9500 . ?
C6 C7 1.404(5) . ?
C7 H7 0.9500 . ?
C7 C8 1.375(4) . ?
C8 H8 0.9500 . ?
C8 C9 1.415(4) . ?
C9 C10 1.419(4) . ?
C11 H11 0.9500 . ?
C11 N1 1.292(4) . ?
N1 C12 1.471(4) . ?
C12 H12A 0.9900 . ?
C12 H12B 0.9900 . ?
C12 C13 1.497(5) . ?
C13 H13A 0.9900 . ?
C13 H13B 0.9900 . ?
C13 N2 1.477(4) . ?
N2 H2 0.79(3) . ?
N2 C14 1.472(4) . ?
C14 H14A 0.9900 . ?
C14 H14B 0.9900 . ?
C14 C15 1.506(5) . ?
C15 H15A 0.9900 . ?
C15 H15B 0.9900 . ?
C15 N3 1.478(5) . ?
N3 H3A 0.90(4) . ?
N3 C16 1.483(4) . ?
C16 H16A 0.9900 . ?
C16 H16B 0.9900 . ?
C16 C17 1.515(4) . ?
C17 H17A 0.9900 . ?
C17 H17B 0.9900 . ?
C17 C18 1.519(4) . ?
C18 H18A 0.9900 . ?
C18 H18B 0.9900 . ?
C18 N4 1.470(4) . ?
N4 C19 1.286(4) . ?
C19 H19 0.9500 . ?
C19 C20 1.436(4) . ?
C20 C21 1.404(4) . ?
C20 C29 1.448(4) . ?
C21 O2 1.310(3) . ?
C21 C22 1.431(4) . ?
C22 H22 0.9500 . ?
C22 C23 1.355(4) . ?
C23 H23 0.9500 . ?
C23 C28 1.415(4) . ?
C24 H24 0.9500 . ?
C24 C25 1.362(5) . ?
C24 C28 1.409(4) . ?
C25 H25 0.9500 . ?
C25 C26 1.406(5) . ?
C26 H26 0.9500 . ?
C26 C27 1.376(4) . ?
C27 H27 0.9500 . ?
C27 C29 1.411(4) . ?
C28 C29 1.417(4) . ?
O3 Cl1 1.412(7) . ?
O3 Cl2 1.538(7) . ?
O4 Cl1 1.415(7) . ?
O4 Cl2 1.329(7) . ?
Cl1 O5A 1.427(14) . ?
Cl1 O6A 1.352(11) . ?
Cl2 O5B 1.387(7) . ?
Cl2 O6B 1.411(8) . ?
N5 C30 1.136(5) . ?
C30 C31 1.430(6) . ?
C31 H31A 0.9800 . ?
C31 H31B 0.9800 . ?
C31 H31C 0.9800 . ?

loop_
_geom_hbond_atom_site_label_D
_geom_hbond_atom_site_label_H
_geom_hbond_atom_site_label_A
_geom_hbond_distance_DH
_geom_hbond_distance_HA
_geom_hbond_distance_DA
_geom_hbond_angle_DHA
_geom_hbond_site_symmetry_A
_geom_hbond_publ_flag
N3 H3A O4 0.90(4) 2.26(4) 3.098(5) 156(3) . yes

loop_
_geom_torsion_atom_site_label_1
_geom_torsion_atom_site_label_2
_geom_torsion_atom_site_label_3
_geom_torsion_atom_site_label_4
_geom_torsion
_geom_torsion_site_symmetry_1
_geom_torsion_site_symmetry_2
_geom_torsion_site_symmetry_3
_geom_torsion_site_symmetry_4
_geom_torsion_publ_flag
Fe O1 C2 C1 -6.5(4) . . . . ?
Fe O1 C2 C3 173.53(19) . . . . ?
Fe N1 C12 C13 18.3(4) . . . . ?
Fe N2 C14 C15 32.6(4) . . . . ?
Fe N3 C16 C17 62.6(3) . . . . ?
Fe N4 C19 C20 -8.5(4) . . . . ?
O1 C2 C3 C4 179.7(3) . . . . ?
C1 C2 C3 C4 -0.3(4) . . . . ?
C1 C9 C10 C4 -2.9(4) . . . . ?
C1 C9 C10 C5 176.0(3) . . . . ?
C1 C11 N1 Fe 7.2(5) . . . . ?
C1 C11 N1 C12 -177.3(3) . . . . ?
C2 C1 C9 C8 -179.1(3) . . . . ?
C2 C1 C9 C10 2.2(4) . . . . ?
C2 C1 C11 N1 2.7(5) . . . . ?
C2 C3 C4 C10 -0.5(4) . . . . ?
C3 C4 C10 C5 -176.7(3) . . . . ?
C3 C4 C10 C9 2.2(4) . . . . ?
C5 C6 C7 C8 -1.2(5) . . . . ?
C6 C5 C10 C4 -179.9(3) . . . . ?
C6 C5 C10 C9 1.2(5) . . . . ?
C6 C7 C8 C9 -0.5(5) . . . . ?
C7 C8 C9 C1 -176.2(3) . . . . ?
C7 C8 C9 C10 2.5(4) . . . . ?
C8 C9 C10 C4 178.3(3) . . . . ?
C8 C9 C10 C5 -2.8(4) . . . . ?
C9 C1 C2 O1 179.5(3) . . . . ?
C9 C1 C2 C3 -0.6(4) . . . . ?
C9 C1 C11 N1 179.3(3) . . . . ?
C10 C5 C6 C7 0.9(5) . . . . ?
C11 C1 C2 O1 -3.8(4) . . . . ?
C11 C1 C2 C3 176.1(3) . . . . ?
C11 C1 C9 C8 4.2(4) . . . . ?
C11 C1 C9 C10 -174.5(3) . . . . ?
C11 N1 C12 C13 -157.8(3) . . . . ?
N1 C12 C13 N2 -44.5(4) . . . . ?
C12 C13 N2 Fe 48.5(3) . . . . ?
C12 C13 N2 C14 -75.7(4) . . . . ?
C13 N2 C14 C15 153.9(3) . . . . ?
N2 C14 C15 N3 -53.8(5) . . . . ?
C14 C15 N3 Fe 48.7(4) . . . . ?
C14 C15 N3 C16 -179.5(3) . . . . ?
C15 N3 C16 C17 -64.6(4) . . . . ?
N3 C16 C17 C18 -64.5(3) . . . . ?
C16 C17 C18 N4 64.3(3) . . . . ?
C17 C18 N4 Fe -64.4(3) . . . . ?
C17 C18 N4 C19 118.2(3) . . . . ?
C18 N4 C19 C20 168.8(3) . . . . ?
N4 C19 C20 C21 -18.2(4) . . . . ?
N4 C19 C20 C29 173.0(3) . . . . ?
C19 C20 C21 O2 12.0(4) . . . . ?
C19 C20 C21 C22 -165.5(2) . . . . ?
C19 C20 C29 C27 -16.4(4) . . . . ?
C19 C20 C29 C28 164.6(2) . . . . ?
C20 C21 O2 Fe 23.1(4) . . . . ?
C20 C21 C22 C23 -0.4(4) . . . . ?
C21 C20 C29 C27 174.8(2) . . . . ?
C21 C20 C29 C28 -4.2(4) . . . . ?
C21 C22 C23 C28 -1.4(4) . . . . ?
O2 C21 C22 C23 -178.0(2) . . . . ?
C22 C21 O2 Fe -159.40(19) . . . . ?
C22 C23 C28 C24 -179.3(3) . . . . ?
C22 C23 C28 C29 0.2(4) . . . . ?
C23 C28 C29 C20 2.5(4) . . . . ?
C23 C28 C29 C27 -176.6(2) . . . . ?
C24 C25 C26 C27 0.5(5) . . . . ?
C24 C28 C29 C20 -177.9(2) . . . . ?
C24 C28 C29 C27 3.0(4) . . . . ?
C25 C24 C28 C23 178.3(3) . . . . ?
C25 C24 C28 C29 -1.2(4) . . . . ?
C25 C26 C27 C29 1.3(5) . . . . ?
C26 C27 C29 C20 177.9(3) . . . . ?
C26 C27 C29 C28 -3.0(4) . . . . ?
C28 C24 C25 C26 -0.5(5) . . . . ?
C29 C20 C21 O2 -179.4(2) . . . . ?
C29 C20 C21 C22 3.1(4) . . . . ?

loop_
_smtbx_masks_void_nr
_smtbx_masks_void_average_x
_smtbx_masks_void_average_y
_smtbx_masks_void_average_z
_smtbx_masks_void_volume
_smtbx_masks_void_count_electrons
_smtbx_masks_void_content
1 -0.048 0.163 0.809 15.0 0.0 ?
2 -0.048 0.337 0.309 15.0 0.0 ?
3 0.048 0.663 0.691 15.0 0.0 ?
4 0.048 0.837 0.191 15.0 0.0 ?
5 0.500 0.000 0.000 26.0 5.5 '0.66 water'
6 0.500 0.500 0.500 26.0 5.5 '0.66 water'
